data_4069847
loop_
_publ_author_name
'Lui, Ming-Chung'
'Chung, Chia-Pei'
'Chang, Wei-Chen'
'Lin, Ying-Chih'
'Wang, Yu'
'Liu, Yi-Hong'

_publ_section_title
;
 Ruthenium Allenylidene and Allylcarbene Complexes from 1,6-Diyne
;
_journal_issue 17
_journal_name_full Organometallics
_journal_page_first 5204
_journal_paper_doi 10.1021/om9004516
_journal_volume 28
_journal_year 2009
_chemical_formula_sum 'C39 H43 Cl F6 O2 P2 Ru Si'
_chemical_formula_weight 884.28
_chemical_name_systematic
; 
 ? 
;
_space_group_IT_number 14
_symmetry_cell_setting monoclinic
_symmetry_space_group_name_Hall '-P 2ybc'
_symmetry_space_group_name_H-M 'P 1 21/c 1'
_atom_sites_solution_hydrogens geom
_atom_sites_solution_primary direct
_atom_sites_solution_secondary difmap
_audit_creation_method SHELXL-97
_cell_angle_alpha 90.00
_cell_angle_beta 98.7070(10)
_cell_angle_gamma 90.00
_cell_formula_units_Z 4
_cell_length_a 15.4806(2)
_cell_length_b 10.19870(10)
_cell_length_c 25.1873(3)
_cell_measurement_reflns_used 18214
_cell_measurement_temperature 295(2)
_cell_measurement_theta_max 29.3679
_cell_measurement_theta_min 2.8943
_cell_volume 3930.79(8)
_computing_cell_refinement
; 
CrysAlis RED, Oxford Diffraction Ltd., 
Version 1.171.32.24 (release 21-04-2008 CrysAlis171 .NET) 
(compiled Apr 21 2008,18:23:10) 
Empirical absorption correction using spherical harmonics, 
 implemented in SCALE3 ABSPACK scaling algorithm. 
;
_computing_data_collection
; 
CrysAlis RED, Oxford Diffraction Ltd., 
Version 1.171.32.24 (release 21-04-2008 CrysAlis171 .NET) 
(compiled Apr 21 2008,18:23:10) 
Empirical absorption correction using spherical harmonics, 
 implemented in SCALE3 ABSPACK scaling algorithm. 
;
_computing_data_reduction
; 
CrysAlis RED, Oxford Diffraction Ltd., 
Version 1.171.32.24 (release 21-04-2008 CrysAlis171 .NET) 
(compiled Apr 21 2008,18:23:10) 
Empirical absorption correction using spherical harmonics, 
 implemented in SCALE3 ABSPACK scaling algorithm. 
;
_computing_molecular_graphics SHELXTL
_computing_publication_material SHELXTL
_computing_structure_refinement 'SHELXL-97 (Sheldrick, 1997)'
_computing_structure_solution 'SHELXS-97 (Sheldrick, 1990)'
_diffrn_ambient_temperature 295(2)
_diffrn_measured_fraction_theta_full 0.994
_diffrn_measured_fraction_theta_max 0.994
_diffrn_measurement_device_type 'Oxford Diffraction Gemini R'
_diffrn_measurement_method CCD
_diffrn_radiation_monochromator graphite
_diffrn_radiation_source 'fine-focus sealed tube'
_diffrn_radiation_type MoK\a
_diffrn_radiation_wavelength 0.71073
_diffrn_reflns_av_R_equivalents 0.0295
_diffrn_reflns_av_sigmaI/netI 0.0399
_diffrn_reflns_limit_h_max 20
_diffrn_reflns_limit_h_min -20
_diffrn_reflns_limit_k_max 12
_diffrn_reflns_limit_k_min -13
_diffrn_reflns_limit_l_max 32
_diffrn_reflns_limit_l_min -32
_diffrn_reflns_number 25927
_diffrn_reflns_theta_full 27.50
_diffrn_reflns_theta_max 27.50
_diffrn_reflns_theta_min 2.91
_exptl_absorpt_coefficient_mu 0.641
_exptl_absorpt_correction_T_max 1.00000
_exptl_absorpt_correction_T_min 0.81518
_exptl_absorpt_correction_type multi-scan
_exptl_absorpt_process_details
; 
CrysAlis RED, Oxford Diffraction Ltd., 
Version 1.171.32.24 (release 21-04-2008 CrysAlis171 .NET) 
(compiled Apr 21 2008,18:23:10) 
Empirical absorption correction using spherical harmonics, 
 implemented in SCALE3 ABSPACK scaling algorithm. 
;
_exptl_crystal_density_diffrn 1.494
_exptl_crystal_density_method 'not measured'
_exptl_crystal_F_000 1808
_exptl_crystal_size_max 0.25
_exptl_crystal_size_mid 0.20
_exptl_crystal_size_min 0.15
_refine_diff_density_max 0.929
_refine_diff_density_min -0.655
_refine_diff_density_rms 0.077
_refine_ls_extinction_method none
_refine_ls_goodness_of_fit_ref 1.026
_refine_ls_hydrogen_treatment mixed
_refine_ls_matrix_type full
_refine_ls_number_parameters 472
_refine_ls_number_reflns 8974
_refine_ls_number_restraints 0
_refine_ls_restrained_S_all 1.026
_refine_ls_R_factor_all 0.0645
_refine_ls_R_factor_gt 0.0435
_refine_ls_shift/su_max 0.775
_refine_ls_shift/su_mean 0.002
_refine_ls_structure_factor_coef Fsqd
_refine_ls_weighting_details 'calc w=1/[\s^2^(Fo^2^)+(0.0849P)^2^+0.0000P] where P=(Fo^2^+2Fc^2^)/3'
_refine_ls_weighting_scheme calc
_refine_ls_wR_factor_gt 0.1253
_refine_ls_wR_factor_ref 0.1321
_reflns_number_gt 6539
_reflns_number_total 8974
_reflns_threshold_expression >2sigma(I)
_cod_data_source_file om9004516_si_003.cif
_cod_data_source_block ic13363
_cod_depositor_comments
;
The following automatic conversions were performed:

'_symmetry_cell_setting' value 'Monoclinic' changed to 'monoclinic'
according to /home/saulius/struct/CIF-dictionaries/cif_core.dic
dictionary named 'cif_core.dic' version 2.4.2 from 2011-04-26.

Automatic conversion script
Id: cif_fix_values 1715 2011-07-08 13:25:40Z adriana 
;
_cod_original_sg_symbol_H-M P2(1)/c
_cod_database_code 4069847

loop_
_symmetry_equiv_pos_as_xyz
'x, y, z'
'-x, y+1/2, -z+1/2'
'-x, -y, -z'
'x, -y-1/2, z-1/2'

loop_
_atom_site_label
_atom_site_type_symbol
_atom_site_fract_x
_atom_site_fract_y
_atom_site_fract_z
_atom_site_U_iso_or_equiv
_atom_site_adp_type
_atom_site_occupancy
_atom_site_symmetry_multiplicity
_atom_site_calc_flag
_atom_site_refinement_flags
Ru1 Ru 0.697636(15) 0.92100(2) 0.568673(10) 0.03123(9) Uani 1 1 d .
Cl1 Cl 0.59010(5) 0.78682(9) 0.51447(3) 0.0474(2) Uani 1 1 d .
P1 P 0.76725(5) 0.58835(7) 0.56677(3) 0.03342(18) Uani 1 1 d .
Si1 Si 0.52538(6) 0.87345(11) 0.65635(5) 0.0513(3) Uani 1 1 d .
O1 O 0.92727(15) 0.9416(3) 0.62419(11) 0.0554(7) Uani 1 1 d .
H1A H 0.9724 0.9713 0.6412 0.083 Uiso 1 1 calc R
C1 C 0.78768(19) 0.7590(3) 0.57952(12) 0.0320(6) Uani 1 1 d .
C2 C 0.79211(18) 0.8273(3) 0.62911(12) 0.0312(6) Uani 1 1 d .
C3 C 0.71884(19) 0.8671(3) 0.65442(12) 0.0329(6) Uani 1 1 d .
C4 C 0.63330(19) 0.8305(3) 0.63483(13) 0.0350(7) Uani 1 1 d .
C5 C 0.7521(2) 0.9688(3) 0.69488(13) 0.0378(7) Uani 1 1 d .
C6 C 0.7081(3) 1.0510(4) 0.72546(15) 0.0514(9) Uani 1 1 d .
H6A H 0.6480 1.0438 0.7242 0.062 Uiso 1 1 calc R
C7 C 0.7548(3) 1.1436(4) 0.75772(17) 0.0656(12) Uani 1 1 d .
H7A H 0.7257 1.2012 0.7775 0.079 Uiso 1 1 calc R
C8 C 0.8444(3) 1.1518(4) 0.76091(17) 0.0676(12) Uani 1 1 d .
H8A H 0.8752 1.2134 0.7836 0.081 Uiso 1 1 calc R
C9 C 0.8887(3) 1.0706(4) 0.73129(17) 0.0580(10) Uani 1 1 d .
H9A H 0.9492 1.0763 0.7340 0.070 Uiso 1 1 calc R
C10 C 0.8426(2) 0.9798(3) 0.69716(14) 0.0426(8) Uani 1 1 d .
C11 C 0.8761(2) 0.8838(3) 0.66028(14) 0.0402(7) Uani 1 1 d .
C12 C 0.9265(2) 0.7735(4) 0.69204(17) 0.0602(11) Uani 1 1 d .
H12A H 0.9795 0.8078 0.7119 0.090 Uiso 1 1 calc R
H12B H 0.9403 0.7069 0.6677 0.090 Uiso 1 1 calc R
H12C H 0.8913 0.7364 0.7165 0.090 Uiso 1 1 calc R
C13 C 0.5294(3) 0.8224(6) 0.72778(19) 0.0899(16) Uani 1 1 d .
H13A H 0.5470 0.7322 0.7317 0.135 Uiso 1 1 calc R
H13B H 0.4726 0.8325 0.7381 0.135 Uiso 1 1 calc R
H13C H 0.5707 0.8761 0.7503 0.135 Uiso 1 1 calc R
C14 C 0.4904(3) 1.0479(4) 0.6451(2) 0.0770(14) Uani 1 1 d .
H14A H 0.4888 1.0698 0.6079 0.115 Uiso 1 1 calc R
H14B H 0.5311 1.1043 0.6667 0.115 Uiso 1 1 calc R
H14C H 0.4332 1.0593 0.6548 0.115 Uiso 1 1 calc R
C15 C 0.4423(2) 0.7671(4) 0.6167(2) 0.0684(12) Uani 1 1 d .
H15A H 0.4373 0.7897 0.5793 0.103 Uiso 1 1 calc R
H15B H 0.3868 0.7796 0.6287 0.103 Uiso 1 1 calc R
H15C H 0.4596 0.6770 0.6215 0.103 Uiso 1 1 calc R
C16 C 0.7722(3) 1.1014(4) 0.5711(2) 0.0676(14) Uani 1 1 d .
H16A H 0.8261 1.1194 0.5958 0.081 Uiso 1 1 calc R
C17 C 0.7683(4) 1.0530(4) 0.5207(3) 0.0815(18) Uani 1 1 d .
H17A H 0.8188 1.0283 0.5037 0.098 Uiso 1 1 calc R
C18 C 0.6858(5) 1.0472(4) 0.49756(19) 0.0807(16) Uani 1 1 d .
H18A H 0.6653 1.0196 0.4605 0.097 Uiso 1 1 calc R
C19 C 0.6326(3) 1.0985(4) 0.5342(2) 0.0713(15) Uani 1 1 d .
H19A H 0.5695 1.1141 0.5268 0.086 Uiso 1 1 calc R
C20 C 0.6888(3) 1.1335(4) 0.58043(18) 0.0660(12) Uani 1 1 d .
H20A H 0.6731 1.1785 0.6120 0.079 Uiso 1 1 calc R
C21 C 0.8681(2) 0.5050(3) 0.59259(15) 0.0420(8) Uani 1 1 d .
C22 C 0.9419(3) 0.5405(4) 0.5704(2) 0.0703(13) Uani 1 1 d .
H22A H 0.9374 0.6039 0.5435 0.084 Uiso 1 1 calc R
C23 C 1.0214(3) 0.4823(5) 0.5879(3) 0.0915(18) Uani 1 1 d .
H23A H 1.0704 0.5069 0.5730 0.110 Uiso 1 1 calc R
C24 C 1.0285(3) 0.3892(5) 0.6268(3) 0.0875(17) Uani 1 1 d .
H24A H 1.0827 0.3521 0.6392 0.105 Uiso 1 1 calc R
C25 C 0.9569(3) 0.3496(5) 0.6478(2) 0.0832(16) Uani 1 1 d .
H25A H 0.9620 0.2827 0.6732 0.100 Uiso 1 1 calc R
C26 C 0.8761(3) 0.4082(4) 0.6318(2) 0.0632(12) Uani 1 1 d .
H26A H 0.8278 0.3828 0.6472 0.076 Uiso 1 1 calc R
C27 C 0.6803(2) 0.5174(3) 0.59629(13) 0.0355(7) Uani 1 1 d .
C28 C 0.6859(2) 0.5131(3) 0.65152(14) 0.0470(8) Uani 1 1 d .
H28A H 0.7352 0.5460 0.6732 0.056 Uiso 1 1 calc R
C29 C 0.6179(3) 0.4596(4) 0.67462(17) 0.0570(10) Uani 1 1 d .
H29A H 0.6212 0.4564 0.7118 0.068 Uiso 1 1 calc R
C30 C 0.5457(3) 0.4117(4) 0.64211(18) 0.0590(11) Uani 1 1 d .
H30A H 0.5003 0.3753 0.6576 0.071 Uiso 1 1 calc R
C31 C 0.5393(2) 0.4163(3) 0.58765(16) 0.0508(9) Uani 1 1 d .
H31A H 0.4893 0.3845 0.5663 0.061 Uiso 1 1 calc R
C32 C 0.6062(2) 0.4677(3) 0.56400(14) 0.0422(8) Uani 1 1 d .
H32A H 0.6023 0.4693 0.5268 0.051 Uiso 1 1 calc R
C33 C 0.7540(2) 0.5562(3) 0.49601(14) 0.0401(7) Uani 1 1 d .
C34 C 0.7586(3) 0.4265(4) 0.47998(18) 0.0566(10) Uani 1 1 d .
H34A H 0.7667 0.3598 0.5054 0.068 Uiso 1 1 calc R
C35 C 0.7512(3) 0.3974(5) 0.4262(2) 0.0728(14) Uani 1 1 d .
H35A H 0.7533 0.3107 0.4150 0.087 Uiso 1 1 calc R
C36 C 0.7408(3) 0.4966(6) 0.38907(19) 0.0815(16) Uani 1 1 d .
H36A H 0.7355 0.4760 0.3527 0.098 Uiso 1 1 calc R
C37 C 0.7380(3) 0.6249(5) 0.40415(17) 0.0706(12) Uani 1 1 d .
H37A H 0.7317 0.6911 0.3784 0.085 Uiso 1 1 calc R
C38 C 0.7448(2) 0.6555(4) 0.45826(15) 0.0514(9) Uani 1 1 d .
H38A H 0.7431 0.7425 0.4691 0.062 Uiso 1 1 calc R
P2 P 0.18987(8) 0.02303(13) 0.67417(6) 0.0715(3) Uani 1 1 d .
F1 F 0.1065(4) 0.0979(6) 0.6666(3) 0.231(3) Uani 1 1 d .
F2 F 0.2690(3) -0.0644(7) 0.6830(3) 0.220(3) Uani 1 1 d .
F3 F 0.2111(4) 0.0640(4) 0.61916(18) 0.172(2) Uani 1 1 d .
F4 F 0.1363(4) -0.0978(4) 0.65032(18) 0.167(2) Uani 1 1 d .
F5 F 0.1746(4) -0.0251(4) 0.73148(16) 0.1643(19) Uani 1 1 d .
F6 F 0.2364(5) 0.1430(5) 0.6982(2) 0.229(3) Uani 1 1 d .
O2 O -0.0150(3) 0.8985(5) 0.4887(2) 0.1144(14) Uiso 1 1 d .
C39 C 0.0231(4) 0.8238(7) 0.5066(3) 0.106(2) Uiso 1 1 d .
H39A H 0.0637 0.8581 0.5359 0.160 Uiso 1 1 calc R
H39B H 0.0548 0.7843 0.4808 0.160 Uiso 1 1 calc R
H39C H -0.0133 0.7591 0.5198 0.160 Uiso 1 1 calc R
H1 H 0.836(2) 0.774(4) 0.5659(14) 0.050(10) Uiso 1 1 d .
H4 H 0.6310(18) 0.749(3) 0.6177(11) 0.026(7) Uiso 1 1 d .
H2 H 0.0104(14) 0.957(2) 0.5160(9) 0.000(5) Uiso 1 1 d .

loop_
_atom_site_aniso_label
_atom_site_aniso_U_11
_atom_site_aniso_U_22
_atom_site_aniso_U_33
_atom_site_aniso_U_23
_atom_site_aniso_U_13
_atom_site_aniso_U_12
Ru1 0.02838(13) 0.02898(14) 0.03492(15) 0.00112(10) 0.00022(9) 0.00202(10)
Cl1 0.0388(4) 0.0518(5) 0.0468(5) -0.0064(4) -0.0096(4) -0.0016(4)
P1 0.0366(4) 0.0284(4) 0.0355(4) 0.0011(3) 0.0062(3) 0.0000(3)
Si1 0.0361(5) 0.0542(6) 0.0670(7) -0.0051(5) 0.0190(5) -0.0003(4)
O1 0.0327(12) 0.0641(16) 0.0689(18) 0.0010(14) 0.0062(12) -0.0139(11)
C1 0.0267(14) 0.0316(15) 0.0384(17) 0.0024(13) 0.0069(12) -0.0005(12)
C2 0.0300(14) 0.0281(14) 0.0337(16) 0.0044(12) -0.0012(12) -0.0011(12)
C3 0.0339(15) 0.0305(15) 0.0330(16) 0.0020(13) 0.0012(12) -0.0020(13)
C4 0.0287(14) 0.0360(17) 0.0406(18) -0.0031(14) 0.0061(13) -0.0008(13)
C5 0.0414(17) 0.0357(16) 0.0344(17) -0.0002(14) -0.0004(14) -0.0049(14)
C6 0.059(2) 0.056(2) 0.0385(19) -0.0117(17) 0.0053(17) -0.0066(18)
C7 0.094(3) 0.052(2) 0.051(2) -0.018(2) 0.014(2) -0.012(2)
C8 0.082(3) 0.058(3) 0.059(3) -0.022(2) -0.003(2) -0.021(2)
C9 0.054(2) 0.056(2) 0.058(2) -0.0067(19) -0.0100(19) -0.0187(19)
C10 0.0438(18) 0.0408(18) 0.0401(19) -0.0020(15) -0.0038(15) -0.0077(15)
C11 0.0307(15) 0.0410(17) 0.0462(19) 0.0018(15) -0.0032(14) -0.0048(13)
C12 0.045(2) 0.057(2) 0.069(3) 0.001(2) -0.0211(18) 0.0048(18)
C13 0.087(3) 0.124(5) 0.068(3) 0.005(3) 0.039(3) -0.005(3)
C14 0.058(3) 0.057(3) 0.119(4) -0.012(3) 0.024(3) 0.012(2)
C15 0.0371(19) 0.067(3) 0.102(4) -0.002(3) 0.013(2) -0.0073(19)
C16 0.053(2) 0.040(2) 0.101(4) 0.026(2) -0.016(2) -0.0122(18)
C17 0.080(3) 0.047(3) 0.131(5) 0.034(3) 0.056(4) 0.012(2)
C18 0.145(5) 0.048(2) 0.045(2) 0.015(2) 0.002(3) -0.014(3)
C19 0.042(2) 0.047(2) 0.119(4) 0.038(3) -0.007(2) 0.0075(17)
C20 0.106(4) 0.0285(19) 0.068(3) 0.0025(18) 0.025(3) 0.002(2)
C21 0.0391(17) 0.0314(17) 0.055(2) 0.0034(15) 0.0048(16) 0.0041(13)
C22 0.057(2) 0.063(3) 0.096(4) 0.029(2) 0.029(2) 0.021(2)
C23 0.051(3) 0.091(4) 0.138(5) 0.041(4) 0.035(3) 0.027(3)
C24 0.052(3) 0.072(3) 0.136(5) 0.029(3) 0.009(3) 0.020(2)
C25 0.068(3) 0.066(3) 0.111(4) 0.041(3) -0.003(3) 0.017(2)
C26 0.053(2) 0.049(2) 0.086(3) 0.023(2) 0.003(2) -0.0018(18)
C27 0.0420(16) 0.0294(15) 0.0362(17) 0.0012(13) 0.0091(14) -0.0026(13)
C28 0.053(2) 0.046(2) 0.0413(19) 0.0022(16) 0.0030(16) -0.0101(17)
C29 0.066(2) 0.061(2) 0.048(2) 0.0097(19) 0.021(2) -0.009(2)
C30 0.064(2) 0.053(2) 0.065(3) 0.0041(19) 0.027(2) -0.0178(19)
C31 0.0457(19) 0.047(2) 0.060(2) -0.0048(18) 0.0074(18) -0.0145(16)
C32 0.0447(18) 0.0382(17) 0.0431(19) -0.0021(15) 0.0051(15) -0.0049(15)
C33 0.0430(17) 0.0396(18) 0.0389(18) -0.0069(14) 0.0103(15) -0.0070(14)
C34 0.066(2) 0.046(2) 0.061(3) -0.0140(19) 0.020(2) -0.0106(18)
C35 0.077(3) 0.071(3) 0.075(3) -0.036(3) 0.026(3) -0.025(2)
C36 0.082(3) 0.117(5) 0.049(3) -0.036(3) 0.023(2) -0.029(3)
C37 0.081(3) 0.091(3) 0.044(2) 0.003(2) 0.021(2) -0.012(3)
C38 0.060(2) 0.052(2) 0.044(2) 0.0021(17) 0.0129(17) -0.0045(18)
P2 0.0601(7) 0.0629(7) 0.0870(9) 0.0194(7) -0.0032(6) -0.0006(6)
F1 0.157(5) 0.208(6) 0.317(9) 0.035(6) 0.000(5) 0.099(4)
F2 0.131(4) 0.261(7) 0.276(8) 0.083(5) 0.059(5) 0.104(4)
F3 0.270(6) 0.143(4) 0.111(3) 0.032(3) 0.056(4) -0.061(4)
F4 0.238(5) 0.126(3) 0.121(3) 0.020(3) -0.021(3) -0.088(3)
F5 0.279(6) 0.122(3) 0.095(3) 0.014(2) 0.037(3) -0.029(4)
F6 0.366(8) 0.147(4) 0.155(4) 0.004(3) -0.024(5) -0.155(5)

loop_
_atom_type_symbol
_atom_type_description
_atom_type_scat_dispersion_real
_atom_type_scat_dispersion_imag
_atom_type_scat_source
C C 0.0033 0.0016 'International Tables Vol C Tables 4.2.6.8 and 6.1.1.4'
H H 0.0000 0.0000 'International Tables Vol C Tables 4.2.6.8 and 6.1.1.4'
O O 0.0106 0.0060 'International Tables Vol C Tables 4.2.6.8 and 6.1.1.4'
F F 0.0171 0.0103 'International Tables Vol C Tables 4.2.6.8 and 6.1.1.4'
Si Si 0.0817 0.0704 'International Tables Vol C Tables 4.2.6.8 and 6.1.1.4'
P P 0.1023 0.0942 'International Tables Vol C Tables 4.2.6.8 and 6.1.1.4'
Cl Cl 0.1484 0.1585 'International Tables Vol C Tables 4.2.6.8 and 6.1.1.4'
Ru Ru -1.2594 0.8363 'International Tables Vol C Tables 4.2.6.8 and 6.1.1.4'

loop_
_geom_angle_atom_site_label_1
_geom_angle_atom_site_label_2
_geom_angle_atom_site_label_3
_geom_angle
C1 Ru1 C2 38.45(11)
C1 Ru1 C16 108.45(15)
C2 Ru1 C16 93.14(14)
C1 Ru1 C19 159.44(17)
C2 Ru1 C19 149.96(16)
C16 Ru1 C19 61.28(16)
C1 Ru1 C18 121.80(19)
C2 Ru1 C18 142.9(2)
C16 Ru1 C18 60.19(19)
C19 Ru1 C18 38.0(2)
C1 Ru1 C20 142.52(16)
C2 Ru1 C20 112.97(15)
C16 Ru1 C20 37.02(17)
C19 Ru1 C20 37.02(17)
C18 Ru1 C20 62.02(17)
C1 Ru1 C3 71.75(11)
C2 Ru1 C3 38.49(11)
C16 Ru1 C3 100.59(17)
C19 Ru1 C3 125.96(18)
C18 Ru1 C3 158.30(15)
C20 Ru1 C3 96.72(14)
C1 Ru1 C17 99.94(15)
C2 Ru1 C17 108.44(18)
C16 Ru1 C17 36.1(2)
C19 Ru1 C17 60.89(18)
C18 Ru1 C17 35.0(2)
C20 Ru1 C17 61.17(18)
C3 Ru1 C17 132.5(2)
C1 Ru1 C4 86.68(11)
C2 Ru1 C4 68.18(11)
C16 Ru1 C4 128.07(19)
C19 Ru1 C4 113.77(16)
C18 Ru1 C4 148.2(2)
C20 Ru1 C4 105.08(14)
C3 Ru1 C4 36.29(11)
C17 Ru1 C4 164.1(2)
C1 Ru1 Cl1 90.83(8)
C2 Ru1 Cl1 118.80(8)
C16 Ru1 Cl1 144.73(14)
C19 Ru1 Cl1 90.46(13)
C18 Ru1 Cl1 84.58(15)
C20 Ru1 Cl1 125.78(14)
C3 Ru1 Cl1 113.62(8)
C17 Ru1 Cl1 113.1(2)
C4 Ru1 Cl1 80.93(8)
C27 P1 C1 116.31(14)
C27 P1 C33 111.05(15)
C1 P1 C33 110.30(15)
C27 P1 C21 108.88(15)
C1 P1 C21 105.83(15)
C33 P1 C21 103.55(17)
C15 Si1 C13 106.0(2)
C15 Si1 C14 108.2(2)
C13 Si1 C14 112.3(3)
C15 Si1 C4 106.38(17)
C13 Si1 C4 108.12(19)
C14 Si1 C4 115.29(19)
C11 O1 H1A 109.5
C2 C1 P1 128.1(2)
C2 C1 Ru1 71.34(17)
P1 C1 Ru1 129.09(16)
C2 C1 H1 109(2)
P1 C1 H1 104(2)
Ru1 C1 H1 113(2)
C1 C2 C3 126.2(3)
C1 C2 C11 124.1(3)
C3 C2 C11 109.4(3)
C1 C2 Ru1 70.21(16)
C3 C2 Ru1 72.15(16)
C11 C2 Ru1 128.8(2)
C4 C3 C2 122.5(3)
C4 C3 C5 129.9(3)
C2 C3 C5 106.6(3)
C4 C3 Ru1 74.17(19)
C2 C3 Ru1 69.36(17)
C5 C3 Ru1 118.8(2)
C3 C4 Si1 132.3(3)
C3 C4 Ru1 69.54(18)
Si1 C4 Ru1 128.67(16)
C3 C4 H4 111.7(17)
Si1 C4 H4 111.5(17)
Ru1 C4 H4 90.7(17)
C6 C5 C10 120.2(3)
C6 C5 C3 130.8(3)
C10 C5 C3 108.9(3)
C7 C6 C5 119.0(4)
C7 C6 H6A 120.5
C5 C6 H6A 120.5
C6 C7 C8 120.6(4)
C6 C7 H7A 119.7
C8 C7 H7A 119.7
C9 C8 C7 121.0(4)
C9 C8 H8A 119.5
C7 C8 H8A 119.5
C8 C9 C10 119.3(4)
C8 C9 H9A 120.4
C10 C9 H9A 120.4
C9 C10 C5 119.9(3)
C9 C10 C11 128.9(3)
C5 C10 C11 111.2(3)
O1 C11 C10 113.9(3)
O1 C11 C12 110.6(3)
C10 C11 C12 110.8(3)
O1 C11 C2 110.0(3)
C10 C11 C2 102.6(3)
C12 C11 C2 108.6(3)
C11 C12 H12A 109.5
C11 C12 H12B 109.5
H12A C12 H12B 109.5
C11 C12 H12C 109.5
H12A C12 H12C 109.5
H12B C12 H12C 109.5
Si1 C13 H13A 109.5
Si1 C13 H13B 109.5
H13A C13 H13B 109.5
Si1 C13 H13C 109.5
H13A C13 H13C 109.5
H13B C13 H13C 109.5
Si1 C14 H14A 109.5
Si1 C14 H14B 109.5
H14A C14 H14B 109.5
Si1 C14 H14C 109.5
H14A C14 H14C 109.5
H14B C14 H14C 109.5
Si1 C15 H15A 109.5
Si1 C15 H15B 109.5
H15A C15 H15B 109.5
Si1 C15 H15C 109.5
H15A C15 H15C 109.5
H15B C15 H15C 109.5
C17 C16 C20 109.5(4)
C17 C16 Ru1 73.5(3)
C20 C16 Ru1 72.5(2)
C17 C16 H16A 125.1
C20 C16 H16A 125.1
Ru1 C16 H16A 125.1
C18 C17 C16 109.4(5)
C18 C17 Ru1 71.9(3)
C16 C17 Ru1 70.4(3)
C18 C17 H17A 125.3
C16 C17 H17A 125.3
Ru1 C17 H17A 125.3
C17 C18 C19 108.2(5)
C17 C18 Ru1 73.2(3)
C19 C18 Ru1 70.8(2)
C17 C18 H18A 125.8
C19 C18 H18A 125.8
Ru1 C18 H18A 125.8
C20 C19 C18 106.7(4)
C20 C19 Ru1 71.8(2)
C18 C19 Ru1 71.1(2)
C20 C19 H19A 126.5
C18 C19 H19A 126.5
Ru1 C19 H19A 126.5
C16 C20 C19 106.1(4)
C16 C20 Ru1 70.4(2)
C19 C20 Ru1 71.2(2)
C16 C20 H20A 126.8
C19 C20 H20A 126.8
Ru1 C20 H20A 126.8
C26 C21 C22 118.7(3)
C26 C21 P1 124.6(3)
C22 C21 P1 116.6(3)
C23 C22 C21 120.4(4)
C23 C22 H22A 119.8
C21 C22 H22A 119.8
C24 C23 C22 120.2(4)
C24 C23 H23A 119.9
C22 C23 H23A 119.9
C23 C24 C25 120.4(4)
C23 C24 H24A 119.8
C25 C24 H24A 119.8
C24 C25 C26 120.7(4)
C24 C25 H25A 119.7
C26 C25 H25A 119.7
C21 C26 C25 119.5(4)
C21 C26 H26A 120.3
C25 C26 H26A 120.3
C28 C27 C32 119.8(3)
C28 C27 P1 119.7(3)
C32 C27 P1 120.5(2)
C27 C28 C29 119.8(3)
C27 C28 H28A 120.1
C29 C28 H28A 120.1
C30 C29 C28 119.4(4)
C30 C29 H29A 120.3
C28 C29 H29A 120.3
C31 C30 C29 121.2(4)
C31 C30 H30A 119.4
C29 C30 H30A 119.4
C30 C31 C32 120.3(4)
C30 C31 H31A 119.8
C32 C31 H31A 119.8
C31 C32 C27 119.5(3)
C31 C32 H32A 120.3
C27 C32 H32A 120.3
C38 C33 C34 120.2(3)
C38 C33 P1 122.3(3)
C34 C33 P1 117.4(3)
C35 C34 C33 119.5(4)
C35 C34 H34A 120.3
C33 C34 H34A 120.3
C36 C35 C34 119.8(4)
C36 C35 H35A 120.1
C34 C35 H35A 120.1
C37 C36 C35 121.6(4)
C37 C36 H36A 119.2
C35 C36 H36A 119.2
C36 C37 C38 119.2(5)
C36 C37 H37A 120.4
C38 C37 H37A 120.4
C33 C38 C37 119.8(4)
C33 C38 H38A 120.1
C37 C38 H38A 120.1
F1 P2 F6 89.3(4)
F1 P2 F2 174.3(4)
F6 P2 F2 95.3(4)
F1 P2 F3 92.6(4)
F6 P2 F3 89.2(3)
F2 P2 F3 90.8(3)
F1 P2 F4 87.4(4)
F6 P2 F4 176.4(4)
F2 P2 F4 87.8(4)
F3 P2 F4 92.4(3)
F1 P2 F5 91.7(4)
F6 P2 F5 90.8(3)
F2 P2 F5 84.9(3)
F3 P2 F5 175.7(3)
F4 P2 F5 87.8(2)
C39 O2 H2 89.8(14)
O2 C39 H39A 109.5
O2 C39 H39B 109.5
H39A C39 H39B 109.5
O2 C39 H39C 109.5
H39A C39 H39C 109.5
H39B C39 H39C 109.5
O2 C39 H2 42.8(9)
H39A C39 H2 67.0
H39B C39 H2 128.5
H39C C39 H2 120.2

loop_
_geom_bond_atom_site_label_1
_geom_bond_atom_site_label_2
_geom_bond_distance
Ru1 C1 2.152(3)
Ru1 C2 2.167(3)
Ru1 C16 2.168(4)
Ru1 C19 2.187(4)
Ru1 C18 2.191(4)
Ru1 C20 2.195(4)
Ru1 C3 2.204(3)
Ru1 C17 2.206(4)
Ru1 C4 2.264(3)
Ru1 Cl1 2.4124(8)
P1 C27 1.787(3)
P1 C1 1.789(3)
P1 C33 1.793(3)
P1 C21 1.810(3)
Si1 C15 1.855(4)
Si1 C13 1.865(5)
Si1 C14 1.869(4)
Si1 C4 1.884(3)
O1 C11 1.421(4)
O1 H1A 0.8200
C1 C2 1.422(4)
C1 H1 0.88(4)
C2 C3 1.441(4)
C2 C11 1.527(4)
C3 C4 1.392(4)
C3 C5 1.490(4)
C4 H4 0.93(3)
C5 C6 1.385(5)
C5 C10 1.398(4)
C6 C7 1.378(5)
C6 H6A 0.9300
C7 C8 1.380(6)
C7 H7A 0.9300
C8 C9 1.366(6)
C8 H8A 0.9300
C9 C10 1.387(5)
C9 H9A 0.9300
C10 C11 1.496(5)
C11 C12 1.524(5)
C12 H12A 0.9600
C12 H12B 0.9600
C12 H12C 0.9600
C13 H13A 0.9600
C13 H13B 0.9600
C13 H13C 0.9600
C14 H14A 0.9600
C14 H14B 0.9600
C14 H14C 0.9600
C15 H15A 0.9600
C15 H15B 0.9600
C15 H15C 0.9600
C16 C17 1.357(8)
C16 C20 1.385(6)
C16 H16A 0.9800
C17 C18 1.321(8)
C17 H17A 0.9800
C18 C19 1.425(7)
C18 H18A 0.9800
C19 C20 1.391(6)
C19 H19A 0.9800
C20 H20A 0.9800
C21 C26 1.388(5)
C21 C22 1.393(5)
C22 C23 1.378(6)
C22 H22A 0.9300
C23 C24 1.357(7)
C23 H23A 0.9300
C24 C25 1.361(7)
C24 H24A 0.9300
C25 C26 1.390(6)
C25 H25A 0.9300
C26 H26A 0.9300
C27 C28 1.381(5)
C27 C32 1.396(4)
C28 C29 1.390(5)
C28 H28A 0.9300
C29 C30 1.372(6)
C29 H29A 0.9300
C30 C31 1.361(6)
C30 H30A 0.9300
C31 C32 1.375(5)
C31 H31A 0.9300
C32 H32A 0.9300
C33 C38 1.382(5)
C33 C34 1.388(5)
C34 C35 1.375(6)
C34 H34A 0.9300
C35 C36 1.369(7)
C35 H35A 0.9300
C36 C37 1.366(7)
C36 H36A 0.9300
C37 C38 1.386(5)
C37 H37A 0.9300
C38 H38A 0.9300
P2 F1 1.486(5)
P2 F6 1.500(4)
P2 F2 1.504(4)
P2 F3 1.530(4)
P2 F4 1.555(4)
P2 F5 1.576(4)
O2 C39 1.026(7)
O2 H2 0.95(2)
C39 H39A 0.9600
C39 H39B 0.9600
C39 H39C 0.9600
C39 H2 1.39(2)
